data_7241372
loop_
_publ_author_name
'Al-Wahaibi, Lamya H.'
'Chakraborty, Kushumita'
'Al-Shaalan, Nora H.'
'Syed Majeed, Mohamed Yehya Annavi'
'Blacque, Olivier'
'Al-Mutairi, Aamal A.'
'El-Emam, Ali A.'
'Percino, M. Judith'
'Thamotharan, Subbiah'

_publ_section_title
;
 Quantitative analysis of hydrogen and chalcogen bonds in two
 pyrimidine-5-carbonitrile derivatives, potential DHFR inhibitors: an
 integrated crystallographic and theoretical study
;
_journal_issue 60
_journal_name_full 'RSC Advances'
_journal_page_first 36806
_journal_page_last 36817
_journal_paper_doi 10.1039/D0RA07215J
_journal_volume 10
_journal_year 2020
_chemical_formula_sum 'C13 H11 N3 O S'
_chemical_formula_weight 257.31
_space_group_crystal_system triclinic
_space_group_IT_number 2
_space_group_name_Hall '-P 1'
_space_group_name_H-M_alt 'P -1'
_atom_sites_solution_hydrogens mixed
_audit_creation_method SHELXL-2018/3
_audit_update_record
;
2020-08-08 deposited with the CCDC.	2020-09-28 downloaded from the CCDC.
;
_cell_angle_alpha 94.308(2)
_cell_angle_beta 93.766(2)
_cell_angle_gamma 100.924(3)
_cell_formula_units_Z 2
_cell_length_a 4.6908(2)
_cell_length_b 9.2376(3)
_cell_length_c 14.6613(3)
_cell_measurement_reflns_used 7574
_cell_measurement_temperature 160(1)
_cell_measurement_theta_max 77.7
_cell_measurement_theta_min 3.0
_cell_volume 619.95(4)
_computing_cell_refinement 'CrysAlisPro 1.171.40.39a (Rigaku OD, 2019)'
_computing_data_collection 'CrysAlisPro 1.171.40.39a (Rigaku OD, 2019)'
_computing_data_reduction 'CrysAlisPro 1.171.40.39a (Rigaku OD, 2019)'
_computing_molecular_graphics 'Olex2 (Dolomanov et al., 2009)'
_computing_publication_material 'Olex2 (Dolomanov et al., 2009)'
_computing_structure_refinement 'ShelXL (Sheldrick, 2015b)'
_computing_structure_solution 'ShelXT (Sheldrick, 2015a)'
_diffrn_ambient_temperature 160(1)
_diffrn_detector_area_resol_mean 5.8140
_diffrn_measured_fraction_theta_full 1.000
_diffrn_measured_fraction_theta_max 0.998
_diffrn_measurement_device_type 'XtaLAB Synergy, Dualflex, Pilatus 200K'
_diffrn_measurement_method '\w scans'
_diffrn_radiation_type CuK\a
_diffrn_radiation_wavelength 1.54184
_diffrn_reflns_av_R_equivalents 0.0374
_diffrn_reflns_av_unetI/netI 0.0246
_diffrn_reflns_Laue_measured_fraction_full 1.000
_diffrn_reflns_Laue_measured_fraction_max 0.998
_diffrn_reflns_limit_h_max 5
_diffrn_reflns_limit_h_min -5
_diffrn_reflns_limit_k_max 11
_diffrn_reflns_limit_k_min -11
_diffrn_reflns_limit_l_max 14
_diffrn_reflns_limit_l_min -18
_diffrn_reflns_number 13068
_diffrn_reflns_point_group_measured_fraction_full 1.000
_diffrn_reflns_point_group_measured_fraction_max 0.998
_diffrn_reflns_theta_full 67.684
_diffrn_reflns_theta_max 74.464
_diffrn_reflns_theta_min 3.033
_diffrn_source 'micro-focus sealed X-ray tube'
_exptl_absorpt_coefficient_mu 2.248
_exptl_absorpt_correction_T_max 0.960
_exptl_absorpt_correction_T_min 0.848
_exptl_absorpt_correction_type analytical
_exptl_absorpt_process_details
;
CrysAlisPro 1.171.40.39a (Rigaku Oxford Diffraction, 2019)
Analytical numeric absorption correction using a multifaceted crystal
model based on expressions derived by R.C. Clark & J.S. Reid.
(Clark, R. C. & Reid, J. S. (1995). Acta Cryst. A51, 887-897)
Empirical absorption correction using spherical harmonics,
 implemented in SCALE3 ABSPACK scaling algorithm.
;
_exptl_crystal_colour colourless
_exptl_crystal_density_diffrn 1.378
_exptl_crystal_description needle
_exptl_crystal_F_000 268
_exptl_crystal_size_max 0.130
_exptl_crystal_size_mid 0.030
_exptl_crystal_size_min 0.020
_refine_diff_density_max 0.303
_refine_diff_density_min -0.311
_refine_diff_density_rms 0.041
_refine_ls_extinction_method none
_refine_ls_goodness_of_fit_ref 1.024
_refine_ls_hydrogen_treatment mixed
_refine_ls_matrix_type full
_refine_ls_number_parameters 205
_refine_ls_number_reflns 2524
_refine_ls_number_restraints 0
_refine_ls_restrained_S_all 1.024
_refine_ls_R_factor_all 0.0383
_refine_ls_R_factor_gt 0.0327
_refine_ls_shift/su_max 0.000
_refine_ls_shift/su_mean 0.000
_refine_ls_structure_factor_coef Fsqd
_refine_ls_weighting_details 'w=1/[\s^2^(Fo^2^)+(0.0485P)^2^+0.1743P] where P=(Fo^2^+2Fc^2^)/3'
_refine_ls_weighting_scheme calc
_refine_ls_wR_factor_gt 0.0859
_refine_ls_wR_factor_ref 0.0888
_reflns_Friedel_coverage 0.000
_reflns_number_gt 2219
_reflns_number_total 2524
_reflns_threshold_expression 'I > 2\s(I)'
_cod_data_source_file d0ra07215j2.cif
_cod_data_source_block shelx_CCDC1
_cod_database_code 7241372
_shelx_shelxl_version_number 2018/3
_shelx_space_group_comment
;
The symmetry employed for this shelxl refinement is uniquely defined
by the following loop, which should always be used as a source of
symmetry information in preference to the above space-group names.
They are only intended as comments.
;
_shelx_estimated_absorpt_t_min 0.759
_shelx_estimated_absorpt_t_max 0.956

loop_
_space_group_symop_operation_xyz
'x, y, z'
'-x, -y, -z'

loop_
_atom_site_label
_atom_site_type_symbol
_atom_site_fract_x
_atom_site_fract_y
_atom_site_fract_z
_atom_site_U_iso_or_equiv
_atom_site_adp_type
_atom_site_occupancy
_atom_site_site_symmetry_order
_atom_site_calc_flag
_atom_site_refinement_flags_posn
_atom_site_refinement_flags_adp
_atom_site_refinement_flags_occupancy
_atom_site_disorder_assembly
_atom_site_disorder_group
S1 S -0.07309(8) 0.14886(4) 0.90110(2) 0.03368(13) Uani 1 1 d . . . . .
O6 O 0.7377(2) 0.56822(12) 0.92095(7) 0.0377(3) Uani 1 1 d . . . . .
N3 N 0.2302(3) 0.22848(13) 0.75839(8) 0.0275(3) Uani 1 1 d . . . . .
N2 N 1.0506(4) 0.6220(2) 0.72002(10) 0.0665(6) Uani 1 1 d . . . . .
N1 N 0.3520(3) 0.37484(13) 0.89931(8) 0.0299(3) Uani 1 1 d . . . . .
H1 H 0.316(4) 0.392(2) 0.9587(16) 0.057(6) Uiso 1 1 d . . . . .
C2 C 0.1928(3) 0.25870(15) 0.84511(10) 0.0278(3) Uani 1 1 d . . . . .
C6 C 0.5843(3) 0.46832(15) 0.86887(9) 0.0292(3) Uani 1 1 d . . . . .
C5 C 0.6264(3) 0.43784(15) 0.77324(9) 0.0277(3) Uani 1 1 d . . . . .
C4 C 0.4474(3) 0.32038(15) 0.72078(9) 0.0254(3) Uani 1 1 d . . . . .
C7 C -0.2329(3) 0.00253(17) 0.81269(11) 0.0360(3) Uani 1 1 d . . . . .
H71 H -0.330130 0.043534 0.761410 0.043 Uiso 1 1 calc R U . . .
H72 H -0.080550 -0.046990 0.788338 0.043 Uiso 1 1 calc R U . . .
C8 C -0.4520(4) -0.1060(2) 0.85724(13) 0.0495(4) Uani 1 1 d . . . . .
H81 H -0.552643 -0.184146 0.810913 0.074 Uiso 1 1 calc R U . . .
H82 H -0.594290 -0.054168 0.884340 0.074 Uiso 1 1 calc R U . . .
H83 H -0.351000 -0.150108 0.905368 0.074 Uiso 1 1 calc R U . . .
C9 C 0.8597(4) 0.53841(18) 0.74085(10) 0.0377(4) Uani 1 1 d . . . . .
C10 C 0.4687(3) 0.28429(15) 0.62158(9) 0.0257(3) Uani 1 1 d . . . . .
C11A C 0.7349(6) 0.3195(3) 0.58165(19) 0.0288(7) Uani 0.501(3) 1 d . . P A 1
H111 H 0.907480 0.362822 0.619089 0.035 Uiso 0.501(3) 1 calc R U P A 1
C11B C 0.5757(6) 0.3944(3) 0.56483(19) 0.0300(7) Uani 0.499(3) 1 d . . P A 2
H112 H 0.638403 0.494030 0.590053 0.036 Uiso 0.499(3) 1 calc R U P A 2
C12A C 0.7465(6) 0.2912(3) 0.48760(19) 0.0299(7) Uani 0.501(3) 1 d . . P A 1
H121 H 0.924366 0.319802 0.460270 0.036 Uiso 0.501(3) 1 calc R U P A 1
C12B C 0.5900(7) 0.3581(3) 0.4721(2) 0.0330(7) Uani 0.499(3) 1 d . . P A 2
H122 H 0.669271 0.433239 0.434938 0.040 Uiso 0.499(3) 1 calc R U P A 2
C13 C 0.4954(3) 0.22053(17) 0.43356(10) 0.0318(3) Uani 1 1 d . . . . .
H131 H 0.505377 0.195620 0.369949 0.038 Uiso 0.501(3) 1 calc R U P A 1
H132 H 0.501799 0.198819 0.369442 0.038 Uiso 0.499(3) 1 calc R U P A 2
C14A C 0.2349(7) 0.1869(3) 0.4717(2) 0.0328(7) Uani 0.501(3) 1 d . . P A 1
H141 H 0.062719 0.144981 0.433782 0.039 Uiso 0.501(3) 1 calc R U P A 1
C14B C 0.3835(6) 0.1050(3) 0.49002(19) 0.0300(7) Uani 0.499(3) 1 d . . P A 2
H142 H 0.321559 0.005754 0.463919 0.036 Uiso 0.499(3) 1 calc R U P A 2
C15A C 0.2212(6) 0.2139(3) 0.56574(19) 0.0301(7) Uani 0.501(3) 1 d . . P A 1
H151 H 0.042145 0.184157 0.592197 0.036 Uiso 0.501(3) 1 calc R U P A 1
C15B C 0.3672(6) 0.1403(3) 0.58279(19) 0.0277(7) Uani 0.499(3) 1 d . . P A 2
H152 H 0.286210 0.065741 0.620075 0.033 Uiso 0.499(3) 1 calc R U P A 2

loop_
_atom_site_aniso_label
_atom_site_aniso_U_11
_atom_site_aniso_U_22
_atom_site_aniso_U_33
_atom_site_aniso_U_23
_atom_site_aniso_U_13
_atom_site_aniso_U_12
S1 0.0385(2) 0.0320(2) 0.02679(19) 0.00248(13) 0.00864(14) -0.00458(15)
O6 0.0430(6) 0.0365(6) 0.0266(5) -0.0037(4) 0.0072(4) -0.0089(5)
N3 0.0295(6) 0.0274(6) 0.0246(6) 0.0018(5) 0.0050(5) 0.0026(5)
N2 0.0718(11) 0.0752(12) 0.0315(8) -0.0065(7) 0.0141(7) -0.0374(10)
N1 0.0339(6) 0.0300(6) 0.0234(6) -0.0004(5) 0.0076(5) -0.0007(5)
C2 0.0304(7) 0.0266(7) 0.0258(7) 0.0025(5) 0.0041(5) 0.0038(5)
C6 0.0326(7) 0.0277(7) 0.0260(7) 0.0018(5) 0.0058(6) 0.0015(6)
C5 0.0290(7) 0.0288(7) 0.0246(7) 0.0030(5) 0.0053(5) 0.0030(5)
C4 0.0258(7) 0.0264(6) 0.0248(7) 0.0034(5) 0.0039(5) 0.0062(5)
C7 0.0390(8) 0.0320(8) 0.0330(8) 0.0005(6) 0.0000(6) -0.0010(6)
C8 0.0503(10) 0.0405(9) 0.0488(10) 0.0062(8) -0.0016(8) -0.0119(8)
C9 0.0400(9) 0.0422(9) 0.0246(7) -0.0026(6) 0.0054(6) -0.0066(7)
C10 0.0277(7) 0.0266(7) 0.0238(7) 0.0029(5) 0.0037(5) 0.0072(5)
C11A 0.0290(14) 0.0296(14) 0.0279(14) 0.0022(11) 0.0020(11) 0.0060(11)
C11B 0.0354(16) 0.0280(14) 0.0267(14) 0.0044(11) 0.0026(11) 0.0053(12)
C12A 0.0315(15) 0.0314(15) 0.0288(14) 0.0051(11) 0.0095(11) 0.0073(12)
C12B 0.0348(16) 0.0361(16) 0.0281(15) 0.0085(12) 0.0054(12) 0.0040(13)
C13 0.0373(8) 0.0372(8) 0.0222(6) 0.0018(6) 0.0040(6) 0.0107(6)
C14A 0.0348(15) 0.0345(16) 0.0284(14) 0.0001(12) 0.0020(12) 0.0061(13)
C14B 0.0340(15) 0.0270(14) 0.0283(14) -0.0013(11) 0.0032(11) 0.0055(12)
C15A 0.0294(14) 0.0322(15) 0.0283(14) 0.0021(11) 0.0065(11) 0.0040(12)
C15B 0.0300(14) 0.0290(14) 0.0253(13) 0.0046(11) 0.0051(11) 0.0065(12)

loop_
_atom_type_symbol
_atom_type_description
_atom_type_scat_dispersion_real
_atom_type_scat_dispersion_imag
_atom_type_scat_source
C C 0.0181 0.0091 'International Tables Vol C Tables 4.2.6.8 and 6.1.1.4'
H H 0.0000 0.0000 'International Tables Vol C Tables 4.2.6.8 and 6.1.1.4'
N N 0.0311 0.0180 'International Tables Vol C Tables 4.2.6.8 and 6.1.1.4'
O O 0.0492 0.0322 'International Tables Vol C Tables 4.2.6.8 and 6.1.1.4'
S S 0.3331 0.5567 'International Tables Vol C Tables 4.2.6.8 and 6.1.1.4'

loop_
_geom_angle_atom_site_label_1
_geom_angle_atom_site_label_2
_geom_angle_atom_site_label_3
_geom_angle
_geom_angle_site_symmetry_1
_geom_angle_site_symmetry_3
_geom_angle_publ_flag
C2 S1 C7 102.73(7) . . ?
C2 N3 C4 117.49(12) . . ?
C2 N1 C6 122.14(12) . . ?
C2 N1 H1 121.4(14) . . ?
C6 N1 H1 116.4(14) . . ?
N3 C2 N1 124.39(13) . . ?
N3 C2 S1 121.82(11) . . ?
N1 C2 S1 113.79(10) . . ?
O6 C6 N1 121.16(12) . . ?
O6 C6 C5 124.75(13) . . ?
N1 C6 C5 114.09(12) . . ?
C4 C5 C9 125.41(13) . . ?
C4 C5 C6 120.55(12) . . ?
C9 C5 C6 114.04(12) . . ?
N3 C4 C5 121.17(12) . . ?
N3 C4 C10 114.71(12) . . ?
C5 C4 C10 124.11(12) . . ?
C8 C7 S1 106.66(11) . . ?
C8 C7 H71 110.4 . . ?
S1 C7 H71 110.4 . . ?
C8 C7 H72 110.4 . . ?
S1 C7 H72 110.4 . . ?
H71 C7 H72 108.6 . . ?
C7 C8 H81 109.5 . . ?
C7 C8 H82 109.5 . . ?
H81 C8 H82 109.5 . . ?
C7 C8 H83 109.5 . . ?
H81 C8 H83 109.5 . . ?
H82 C8 H83 109.5 . . ?
N2 C9 C5 176.09(16) . . ?
C15B C10 C11B 119.08(19) . . ?
C15A C10 C11A 118.68(19) . . ?
C15B C10 C4 119.60(15) . . ?
C15A C10 C4 119.96(16) . . ?
C11B C10 C4 121.23(16) . . ?
C11A C10 C4 121.36(16) . . ?
C12A C11A C10 120.3(2) . . ?
C12A C11A H111 119.9 . . ?
C10 C11A H111 119.9 . . ?
C12B C11B C10 120.1(2) . . ?
C12B C11B H112 119.9 . . ?
C10 C11B H112 119.9 . . ?
C11A C12A C13 119.6(2) . . ?
C11A C12A H121 120.2 . . ?
C13 C12A H121 120.2 . . ?
C13 C12B C11B 121.8(3) . . ?
C13 C12B H122 119.1 . . ?
C11B C12B H122 119.1 . . ?
C14A C13 C12A 120.4(2) . . ?
C12B C13 C14B 119.43(19) . . ?
C14A C13 H131 119.8 . . ?
C12A C13 H131 119.8 . . ?
C12B C13 H132 120.3 . . ?
C14B C13 H132 120.3 . . ?
C13 C14A C15A 120.3(3) . . ?
C13 C14A H141 119.8 . . ?
C15A C14A H141 119.8 . . ?
C15B C14B C13 119.2(2) . . ?
C15B C14B H142 120.4 . . ?
C13 C14B H142 120.4 . . ?
C14A C15A C10 120.5(2) . . ?
C14A C15A H151 119.8 . . ?
C10 C15A H151 119.8 . . ?
C14B C15B C10 120.3(2) . . ?
C14B C15B H152 119.8 . . ?
C10 C15B H152 119.8 . . ?

loop_
_geom_bond_atom_site_label_1
_geom_bond_atom_site_label_2
_geom_bond_distance
_geom_bond_site_symmetry_2
_geom_bond_publ_flag
S1 C2 1.7432(14) . ?
S1 C7 1.8150(15) . ?
O6 C6 1.2339(17) . ?
N3 C2 1.3113(18) . ?
N3 C4 1.3707(18) . ?
N2 C9 1.141(2) . ?
N1 C2 1.3531(18) . ?
N1 C6 1.3775(18) . ?
N1 H1 0.91(2) . ?
C6 C5 1.4429(19) . ?
C5 C4 1.385(2) . ?
C5 C9 1.427(2) . ?
C4 C10 1.4817(19) . ?
C7 C8 1.511(2) . ?
C7 H71 0.9900 . ?
C7 H72 0.9900 . ?
C8 H81 0.9800 . ?
C8 H82 0.9800 . ?
C8 H83 0.9800 . ?
C10 C15B 1.389(3) . ?
C10 C15A 1.397(3) . ?
C10 C11B 1.402(3) . ?
C10 C11A 1.407(3) . ?
C11A C12A 1.391(4) . ?
C11A H111 0.9500 . ?
C11B C12B 1.385(4) . ?
C11B H112 0.9500 . ?
C12A C13 1.396(3) . ?
C12A H121 0.9500 . ?
C12B C13 1.333(3) . ?
C12B H122 0.9500 . ?
C13 C14A 1.369(3) . ?
C13 C14B 1.442(3) . ?
C13 H131 0.9500 . ?
C13 H132 0.9500 . ?
C14A C15A 1.390(4) . ?
C14A H141 0.9500 . ?
C14B C15B 1.385(4) . ?
C14B H142 0.9500 . ?
C15A H151 0.9500 . ?
C15B H152 0.9500 . ?

loop_
_geom_torsion_atom_site_label_1
_geom_torsion_atom_site_label_2
_geom_torsion_atom_site_label_3
_geom_torsion_atom_site_label_4
_geom_torsion
_geom_torsion_site_symmetry_1
_geom_torsion_site_symmetry_2
_geom_torsion_site_symmetry_3
_geom_torsion_site_symmetry_4
_geom_torsion_publ_flag
C4 N3 C2 N1 0.6(2) . . . . ?
C4 N3 C2 S1 -179.20(10) . . . . ?
C6 N1 C2 N3 -4.1(2) . . . . ?
C6 N1 C2 S1 175.68(11) . . . . ?
C7 S1 C2 N3 2.07(14) . . . . ?
C7 S1 C2 N1 -177.77(11) . . . . ?
C2 N1 C6 O6 -175.59(14) . . . . ?
C2 N1 C6 C5 4.5(2) . . . . ?
O6 C6 C5 C4 178.21(14) . . . . ?
N1 C6 C5 C4 -1.9(2) . . . . ?
O6 C6 C5 C9 -2.3(2) . . . . ?
N1 C6 C5 C9 177.60(13) . . . . ?
C2 N3 C4 C5 2.1(2) . . . . ?
C2 N3 C4 C10 -177.19(12) . . . . ?
C9 C5 C4 N3 179.26(14) . . . . ?
C6 C5 C4 N3 -1.3(2) . . . . ?
C9 C5 C4 C10 -1.6(2) . . . . ?
C6 C5 C4 C10 177.83(13) . . . . ?
C2 S1 C7 C8 175.62(12) . . . . ?
N3 C4 C10 C15B -25.4(2) . . . . ?
C5 C4 C10 C15B 155.37(18) . . . . ?
N3 C4 C10 C15A 27.8(2) . . . . ?
C5 C4 C10 C15A -151.43(19) . . . . ?
N3 C4 C10 C11B 151.21(18) . . . . ?
C5 C4 C10 C11B -28.0(2) . . . . ?
N3 C4 C10 C11A -152.21(18) . . . . ?
C5 C4 C10 C11A 28.6(2) . . . . ?
C15A C10 C11A C12A 3.2(3) . . . . ?
C4 C10 C11A C12A -176.8(2) . . . . ?
C15B C10 C11B C12B -2.5(4) . . . . ?
C4 C10 C11B C12B -179.2(2) . . . . ?
C10 C11A C12A C13 -3.3(4) . . . . ?
C10 C11B C12B C13 2.2(4) . . . . ?
C11B C12B C13 C14B -2.0(4) . . . . ?
C11A C12A C13 C14A 3.8(4) . . . . ?
C12A C13 C14A C15A -4.3(4) . . . . ?
C12B C13 C14B C15B 2.2(4) . . . . ?
C13 C14A C15A C10 4.2(4) . . . . ?
C11A C10 C15A C14A -3.6(4) . . . . ?
C4 C10 C15A C14A 176.4(2) . . . . ?
C13 C14B C15B C10 -2.6(4) . . . . ?
C11B C10 C15B C14B 2.8(4) . . . . ?
C4 C10 C15B C14B 179.5(2) . . . . ?
